data_1557290
loop_
_publ_author_name
'Schnell, Simon D.'
'Hoff, Lukas V.'
'Panchagnula, Advaita'
'Wurzenberger, Maximilian H. H.'
'Klap\"otke, Thomas M.'
'Sieber, Simon'
'Linden, Anthony'
'Gademann, Karl'

_publ_section_title
;
 3-Bromotetrazine: labelling of macromolecules via monosubstituted
 bifunctional s-tetrazines
;
_journal_issue 11
_journal_name_full 'Chemical Science'
_journal_page_first 3042
_journal_page_last 3047
_journal_paper_doi 10.1039/C9SC06169J
_journal_volume 11
_journal_year 2020
_chemical_formula_moiety 'C2 H Cl N4'
_chemical_formula_sum 'C2 H Cl N4'
_chemical_formula_weight 116.52
_chemical_name_systematic 3-chlorotetrazine
_space_group_crystal_system orthorhombic
_space_group_IT_number 61
_space_group_name_Hall '-P 2ac 2ab'
_space_group_name_H-M_alt 'P b c a'
_atom_sites_solution_hydrogens difmap
_audit_creation_method SHELXL-2018/3
_audit_update_record
;
2019-10-11 deposited with the CCDC.	2020-02-10 downloaded from the CCDC.
;
_cell_angle_alpha 90
_cell_angle_beta 90
_cell_angle_gamma 90
_cell_formula_units_Z 8
_cell_length_a 11.2724(5)
_cell_length_b 6.2790(4)
_cell_length_c 12.5272(7)
_cell_measurement_reflns_used 3146
_cell_measurement_temperature 160(1)
_cell_measurement_theta_max 74.4240
_cell_measurement_theta_min 7.0950
_cell_volume 886.67(8)
_computing_cell_refinement 'CrysAlisPro, Version 1.171.39.13a (Rigaku Oxford Diffraction, 2017)'
_computing_data_collection 'CrysAlisPro, Version 1.171.39.13a (Rigaku Oxford Diffraction, 2017)'
_computing_data_reduction 'CrysAlisPro, Version 1.171.39.13a (Rigaku Oxford Diffraction, 2017)'
_computing_molecular_graphics 'ORTEPII (Johnson, 1976)'
_computing_publication_material 'SHELXL-2018 and PLATON (Spek, 2015)'
_computing_structure_refinement 'SHELXL-2018 (Sheldrick, 2015)'
_computing_structure_solution 'SHELXS-2013 (Sheldrick, 2008)'
_diffrn_ambient_environment N~2~
_diffrn_ambient_temperature 160(1)
_diffrn_detector 'CCD area detector'
_diffrn_detector_area_resol_mean 10.3801
_diffrn_detector_type 'Atlas CCD area detector on \k goniostat'
_diffrn_measured_fraction_theta_full 0.999
_diffrn_measured_fraction_theta_max 0.999
_diffrn_measurement_device 'four-circle \k-geometry diffractometer'
_diffrn_measurement_device_type 'Oxford Diffraction SuperNova, dual radiation diffractometer'
_diffrn_measurement_method '\w scans'
_diffrn_radiation_monochromator mirror
_diffrn_radiation_probe x-ray
_diffrn_radiation_type 'Cu K\a'
_diffrn_radiation_wavelength 1.54184
_diffrn_reflns_av_R_equivalents 0.0193
_diffrn_reflns_av_unetI/netI 0.0119
_diffrn_reflns_Laue_measured_fraction_full 0.999
_diffrn_reflns_Laue_measured_fraction_max 0.999
_diffrn_reflns_limit_h_max 11
_diffrn_reflns_limit_h_min -14
_diffrn_reflns_limit_k_max 7
_diffrn_reflns_limit_k_min -7
_diffrn_reflns_limit_l_max 15
_diffrn_reflns_limit_l_min -13
_diffrn_reflns_number 4312
_diffrn_reflns_point_group_measured_fraction_full 0.999
_diffrn_reflns_point_group_measured_fraction_max 0.999
_diffrn_reflns_theta_full 67.684
_diffrn_reflns_theta_max 74.503
_diffrn_reflns_theta_min 7.070
_diffrn_source 'micro-focus sealed X-ray tube'
_diffrn_source_type 'SuperNova (Cu) X-ray source'
_exptl_absorpt_coefficient_mu 6.417
_exptl_absorpt_correction_T_max 0.858
_exptl_absorpt_correction_T_min 0.382
_exptl_absorpt_correction_type analytical
_exptl_absorpt_process_details
;
Analytical numeric absorption correction using a multifaceted crystal
model [Clark, R. C. & Reid, J. S. (1995). Acta Cryst. A51, 887-897] 
plus an empirical absorption correction using spherical harmonics, 
implemented in the SCALE3 ABSPACK scaling algorithm.
CrysAlisPro, Version 1.171.39.13a (Rigaku Oxford Diffraction, 2016)
;
_exptl_crystal_colour orange
_exptl_crystal_density_diffrn 1.746
_exptl_crystal_description plate
_exptl_crystal_F_000 464
_exptl_crystal_recrystallization_method 'Re-crystallisation from solvent'
_exptl_crystal_size_max 0.26
_exptl_crystal_size_mid 0.13
_exptl_crystal_size_min 0.02
_refine_diff_density_max 0.161
_refine_diff_density_min -0.338
_refine_diff_density_rms 0.060
_refine_ls_extinction_method none
_refine_ls_goodness_of_fit_ref 1.096
_refine_ls_hydrogen_treatment refall
_refine_ls_matrix_type full
_refine_ls_number_parameters 68
_refine_ls_number_reflns 903
_refine_ls_number_restraints 0
_refine_ls_restrained_S_all 1.096
_refine_ls_R_factor_all 0.0285
_refine_ls_R_factor_gt 0.0281
_refine_ls_shift/su_max 0.001
_refine_ls_shift/su_mean 0.000
_refine_ls_structure_factor_coef Fsqd
_refine_ls_weighting_details 'w=1/[\s^2^(Fo^2^)+(0.0494P)^2^+0.2063P] where P=(Fo^2^+2Fc^2^)/3'
_refine_ls_weighting_scheme calc
_refine_ls_wR_factor_gt 0.0768
_refine_ls_wR_factor_ref 0.0772
_reflns_Friedel_coverage 0.000
_reflns_number_gt 883
_reflns_number_total 904
_reflns_threshold_expression 'I > 2\s(I)'
_cod_data_source_file c9sc06169j2.cif
_cod_data_source_block 1
_cod_depositor_comments
;Adding full bibliography for 1557290--1557295.cif.

 Adding full bibliography for 1557290--1557295.cif.
;
_cod_original_cell_volume 886.67(9)
_cod_database_code 1557290
_shelx_shelxl_version_number 2018/3
_shelx_space_group_comment
;
The symmetry employed for this shelxl refinement is uniquely defined
by the following loop, which should always be used as a source of
symmetry information in preference to the above space-group names.
They are only intended as comments.
;
_shelx_estimated_absorpt_t_min 0.286
_shelx_estimated_absorpt_t_max 0.882
_oxdiff_exptl_absorpt_empirical_full_min 0.649
_oxdiff_exptl_absorpt_empirical_full_max 1.502
_oxdiff_exptl_absorpt_empirical_details
;
Empirical correction (ABSPACK) includes:
- Absorption correction using spherical harmonics
- Frame scaling
- Detector area scaling
;

loop_
_space_group_symop_operation_xyz
'x, y, z'
'-x+1/2, -y, z+1/2'
'-x, y+1/2, -z+1/2'
'x+1/2, -y+1/2, -z'
'-x, -y, -z'
'x-1/2, y, -z-1/2'
'x, -y-1/2, z-1/2'
'-x-1/2, y-1/2, z'

loop_
_atom_site_label
_atom_site_type_symbol
_atom_site_fract_x
_atom_site_fract_y
_atom_site_fract_z
_atom_site_U_iso_or_equiv
_atom_site_adp_type
_atom_site_occupancy
_atom_site_site_symmetry_order
_atom_site_calc_flag
C1 C 0.62566(9) 0.4815(2) 0.70490(11) 0.0252(3) Uani 1 1 d
C2 C 0.61483(12) 0.5623(2) 0.90119(12) 0.0298(3) Uani 1 1 d
H2 H 0.6118(14) 0.595(3) 0.9737(16) 0.036(5) Uiso 1 1 d
Cl1 Cl 0.63237(3) 0.42953(6) 0.57112(3) 0.03602(17) Uani 1 1 d
N1 N 0.53864(9) 0.38674(17) 0.75873(9) 0.0283(3) Uani 1 1 d
N2 N 0.53351(10) 0.43057(17) 0.86238(9) 0.0300(3) Uani 1 1 d
N3 N 0.70269(10) 0.65288(18) 0.84690(9) 0.0314(3) Uani 1 1 d
N4 N 0.70861(9) 0.61032(17) 0.74323(10) 0.0297(3) Uani 1 1 d

loop_
_atom_site_aniso_label
_atom_site_aniso_U_11
_atom_site_aniso_U_22
_atom_site_aniso_U_33
_atom_site_aniso_U_23
_atom_site_aniso_U_13
_atom_site_aniso_U_12
C1 0.0305(6) 0.0201(6) 0.0250(7) 0.0014(5) -0.0004(4) 0.0025(4)
C2 0.0378(7) 0.0273(7) 0.0243(7) -0.0012(5) 0.0016(5) 0.0002(5)
Cl1 0.0484(3) 0.0375(3) 0.0222(2) 0.00000(11) -0.00097(11) 0.00239(12)
N1 0.0325(6) 0.0235(5) 0.0288(6) -0.0003(4) 0.0020(4) -0.0026(4)
N2 0.0349(6) 0.0263(6) 0.0288(6) 0.0009(4) 0.0050(4) -0.0018(4)
N3 0.0374(6) 0.0274(6) 0.0293(6) -0.0024(4) -0.0008(4) -0.0044(4)
N4 0.0339(6) 0.0264(6) 0.0288(6) 0.0019(4) 0.0017(4) -0.0043(4)

loop_
_atom_type_symbol
_atom_type_description
_atom_type_scat_dispersion_real
_atom_type_scat_dispersion_imag
_atom_type_scat_source
C C 0.0181 0.0091 'International Tables Vol C Tables 4.2.6.8 and 6.1.1.4'
H H 0.0000 0.0000 'International Tables Vol C Tables 4.2.6.8 and 6.1.1.4'
Cl Cl 0.3639 0.7018 'International Tables Vol C Tables 4.2.6.8 and 6.1.1.4'
N N 0.0311 0.0180 'International Tables Vol C Tables 4.2.6.8 and 6.1.1.4'

loop_
_exptl_crystal_face_index_h
_exptl_crystal_face_index_k
_exptl_crystal_face_index_l
_exptl_crystal_face_perp_dist
0 0 1 0.0151
0 0 -1 0.0091
-4 3 0 0.0648
4 -3 0 0.0648
5 3 -1 0.1311
-5 -3 1 0.0971
6 -2 -1 0.0908

loop_
_geom_angle_atom_site_label_1
_geom_angle_atom_site_label_2
_geom_angle_atom_site_label_3
_geom_angle
N4 C1 N1 127.50(13)
N4 C1 Cl1 116.11(10)
N1 C1 Cl1 116.38(9)
N2 C2 N3 126.45(14)
N2 C2 H2 118.0(10)
N3 C2 H2 115.5(10)
N2 N1 C1 115.77(11)
C2 N2 N1 117.20(11)
N4 N3 C2 116.85(11)
C1 N4 N3 116.20(11)

loop_
_geom_bond_atom_site_label_1
_geom_bond_atom_site_label_2
_geom_bond_distance
C1 N4 1.3265(16)
C1 N1 1.3306(16)
C1 Cl1 1.7090(14)
C2 N2 1.3268(18)
C2 N3 1.3294(18)
C2 H2 0.93(2)
N1 N2 1.3285(16)
N3 N4 1.3276(16)

loop_
_geom_torsion_atom_site_label_1
_geom_torsion_atom_site_label_2
_geom_torsion_atom_site_label_3
_geom_torsion_atom_site_label_4
_geom_torsion
N4 C1 N1 N2 1.47(18)
Cl1 C1 N1 N2 -179.17(9)
N3 C2 N2 N1 -1.1(2)
C1 N1 N2 C2 -0.16(16)
N2 C2 N3 N4 1.2(2)
N1 C1 N4 N3 -1.42(19)
Cl1 C1 N4 N3 179.22(9)
C2 N3 N4 C1 0.07(17)

loop_
_exptl_oxdiff_crystal_face_indexfrac_h
_exptl_oxdiff_crystal_face_indexfrac_k
_exptl_oxdiff_crystal_face_indexfrac_l
_exptl_oxdiff_crystal_face_x
_exptl_oxdiff_crystal_face_y
_exptl_oxdiff_crystal_face_z
-0.0005 0.0002 0.9996 0.1126 -0.0483 0.0111
0.0005 -0.0002 -0.9996 -0.1126 0.0483 -0.0111
-3.9959 2.9941 -0.0036 0.3236 0.8143 0.2661
3.9959 -2.9941 0.0036 -0.3236 -0.8143 -0.2661
4.9963 2.9997 -1.0012 0.1438 0.4420 -0.8971
-4.9963 -2.9997 1.0012 -0.1438 -0.4420 0.8971
5.9947 -1.9941 -0.9965 -0.3532 -0.6503 -0.6152
